data_4501444
loop_
_publ_author_name
'Kantevari, Srinivas'
'Patpi, Santhosh Reddy'
'Addla, Dinesh'
'Putapatri, Siddamal Reddy'
'Sridhar, Balasubramanian'
'Yogeeswari, Perumal'
'Sriram, Dharmarajan'

_publ_section_title
;
 Facile diversity-oriented synthesis and antitubercular evaluation of
 novel aryl and heteroaryl tethered pyridines and
 dihydro-6H-quinolin-5-ones derived via variants of the Bohlmann-Rahtz
 Reaction.
;
_journal_issue 4
_journal_name_full 'ACS combinatorial science'
_journal_page_first 427
_journal_page_last 435
_journal_paper_doi 10.1021/co2000604
_journal_volume 13
_journal_year 2011
_chemical_absolute_configuration unk
_chemical_formula_moiety 'C14 H16 F N O2'
_chemical_formula_sum 'C14 H16 F N O2'
_chemical_formula_weight 249.28
_chemical_name_systematic
; 
3-Dimethylamino-1-(5-fluoro-2-methyl-2,3-dihydrobenzofuran-7-yl)propenone

;
_space_group_IT_number 33
_symmetry_cell_setting orthorhombic
_symmetry_space_group_name_Hall 'P 2c -2n'
_symmetry_space_group_name_H-M 'P n a 21'
_atom_sites_solution_hydrogens geom
_atom_sites_solution_primary direct
_atom_sites_solution_secondary difmap
_audit_creation_method SHELXL-97
_cell_angle_alpha 90.00
_cell_angle_beta 90.00
_cell_angle_gamma 90.00
_cell_formula_units_Z 8
_cell_length_a 24.984(2)
_cell_length_b 7.5435(6)
_cell_length_c 13.9681(11)
_cell_measurement_reflns_used 7475
_cell_measurement_temperature 294(2)
_cell_measurement_theta_max 22.69
_cell_measurement_theta_min 2.19
_cell_volume 2632.5(4)
_computing_cell_refinement 'SAINT (Bruker, 2001)'
_computing_data_collection 'SMART (Bruker, 2001)'
_computing_data_reduction SAINT
_computing_molecular_graphics 'SHELXTL/PC (Sheldrick, 1990)'
_computing_publication_material SHELXL97
_computing_structure_refinement 'SHELXL-97 (Sheldrick, 2008)'
_computing_structure_solution 'SHELXS-97 (Sheldrick, 2008)'
_diffrn_ambient_temperature 294(2)
_diffrn_measured_fraction_theta_full 1.000
_diffrn_measured_fraction_theta_max 1.000
_diffrn_measurement_device 'Bruker SMART APEX CCD area-detector'
_diffrn_measurement_device_type 'CCD Area Detector'
_diffrn_measurement_method '\w scan'
_diffrn_radiation_monochromator graphite
_diffrn_radiation_source 'fine-focus sealed tube'
_diffrn_radiation_type MoK\a
_diffrn_radiation_wavelength 0.71073
_diffrn_reflns_av_R_equivalents 0.0268
_diffrn_reflns_av_sigmaI/netI 0.0136
_diffrn_reflns_limit_h_max 29
_diffrn_reflns_limit_h_min -29
_diffrn_reflns_limit_k_max 8
_diffrn_reflns_limit_k_min -8
_diffrn_reflns_limit_l_max 16
_diffrn_reflns_limit_l_min -16
_diffrn_reflns_number 24074
_diffrn_reflns_theta_full 25.00
_diffrn_reflns_theta_max 25.00
_diffrn_reflns_theta_min 1.63
_diffrn_standards_number 0
_exptl_absorpt_coefficient_mu 0.093
_exptl_absorpt_correction_type none
_exptl_crystal_colour colorless
_exptl_crystal_density_diffrn 1.258
_exptl_crystal_density_method 'not measured'
_exptl_crystal_description block
_exptl_crystal_F_000 1056
_exptl_crystal_size_max 0.19
_exptl_crystal_size_mid 0.16
_exptl_crystal_size_min 0.12
_refine_diff_density_max 0.167
_refine_diff_density_min -0.091
_refine_diff_density_rms 0.027
_refine_ls_extinction_method none
_refine_ls_goodness_of_fit_ref 1.060
_refine_ls_hydrogen_treatment constr
_refine_ls_matrix_type full
_refine_ls_number_parameters 349
_refine_ls_number_reflns 2420
_refine_ls_number_restraints 43
_refine_ls_restrained_S_all 1.065
_refine_ls_R_factor_all 0.0418
_refine_ls_R_factor_gt 0.0376
_refine_ls_shift/su_max 0.000
_refine_ls_shift/su_mean 0.000
_refine_ls_structure_factor_coef Fsqd
_refine_ls_weighting_details 'calc w=1/[\s^2^(Fo^2^)+(0.0624P)^2^+0.2524P] where P=(Fo^2^+2Fc^2^)/3'
_refine_ls_weighting_scheme calc
_refine_ls_wR_factor_gt 0.1007
_refine_ls_wR_factor_ref 0.1043
_reflns_number_gt 2190
_reflns_number_total 2420
_reflns_threshold_expression I>2\s(I)
_cod_data_source_file co2000604_si_006.cif
_cod_data_source_block ag95
_cod_depositor_comments
;
The following automatic conversions were performed:

'_symmetry_cell_setting' value 'Orthorhombic' changed to
'orthorhombic' according to
/home/saulius/struct/CIF-dictionaries/cif_core.dic dictionary named
'cif_core.dic' version 2.4.1 from 2010-06-29.

Automatic conversion script
Id: cif_fix_values 1715 2011-07-08 13:25:40Z adriana 
;
_cod_original_sg_symbol_H-M 'P na21'
_cod_database_code 4501444

loop_
_symmetry_equiv_pos_as_xyz
'x, y, z'
'-x, -y, z+1/2'
'x+1/2, -y+1/2, z'
'-x+1/2, y+1/2, z+1/2'

loop_
_atom_site_label
_atom_site_type_symbol
_atom_site_fract_x
_atom_site_fract_y
_atom_site_fract_z
_atom_site_U_iso_or_equiv
_atom_site_adp_type
_atom_site_occupancy
_atom_site_symmetry_multiplicity
_atom_site_calc_flag
_atom_site_refinement_flags
_atom_site_disorder_assembly
_atom_site_disorder_group
C1A C 0.73643(11) 0.1014(4) 0.2144(2) 0.0587(6) Uani 1 1 d . B .
C2A C 0.69993(12) 0.0507(4) 0.1438(2) 0.0679(8) Uani 1 1 d . . .
H2A H 0.7107 0.0480 0.0801 0.081 Uiso 1 1 calc R . .
C3A C 0.64879(13) 0.0052(5) 0.1672(3) 0.0758(8) Uani 1 1 d . . .
C4A C 0.62959(13) 0.0060(5) 0.2594(3) 0.0751(8) Uani 1 1 d . . .
H4A H 0.5944 -0.0246 0.2732 0.090 Uiso 1 1 calc R . .
C5A C 0.66459(12) 0.0539(4) 0.3299(2) 0.0692(8) Uani 1 1 d . B .
C6A C 0.65753(15) 0.0683(6) 0.4370(3) 0.0912(11) Uani 1 1 d D . .
H6A1 H 0.6357 -0.0275 0.4621 0.109 Uiso 1 1 calc R A 1
H6A2 H 0.6419 0.1811 0.4553 0.109 Uiso 1 1 calc R A 1
C7A C 0.7172(2) 0.0527(10) 0.4706(4) 0.0732(17) Uani 0.581(9) 1 d PDU B 1
H7A H 0.7278 -0.0712 0.4799 0.088 Uiso 0.581(9) 1 calc PR B 1
C14A C 0.7313(4) 0.1655(13) 0.5561(6) 0.084(2) Uani 0.581(9) 1 d PDU B 1
H14A H 0.7682 0.1472 0.5725 0.126 Uiso 0.581(9) 1 calc PR B 1
H14B H 0.7091 0.1328 0.6093 0.126 Uiso 0.581(9) 1 calc PR B 1
H14C H 0.7256 0.2881 0.5409 0.126 Uiso 0.581(9) 1 calc PR B 1
C7A1 C 0.7069(3) 0.1778(13) 0.4689(5) 0.071(2) Uani 0.419(9) 1 d PDU B 2
H7A1 H 0.7001 0.3041 0.4801 0.085 Uiso 0.419(9) 1 calc PR B 2
C141 C 0.7336(6) 0.0817(18) 0.5499(10) 0.087(3) Uani 0.419(9) 1 d PDU B 2
H14D H 0.7642 0.1480 0.5709 0.130 Uiso 0.419(9) 1 calc PR B 2
H14E H 0.7448 -0.0334 0.5285 0.130 Uiso 0.419(9) 1 calc PR B 2
H14F H 0.7088 0.0689 0.6020 0.130 Uiso 0.419(9) 1 calc PR B 2
C8A C 0.71742(11) 0.0985(4) 0.3077(2) 0.0638(7) Uani 1 1 d . . .
C9A C 0.79208(11) 0.1528(4) 0.1811(2) 0.0613(7) Uani 1 1 d . . .
C10A C 0.82892(10) 0.2230(4) 0.2490(2) 0.0582(6) Uani 1 1 d . B .
H10A H 0.8176 0.2476 0.3110 0.070 Uiso 1 1 calc R . .
C11A C 0.88073(11) 0.2543(3) 0.2237(2) 0.0582(6) Uani 1 1 d . . .
H11A H 0.8896 0.2348 0.1599 0.070 Uiso 1 1 calc R B .
C12A C 0.97521(12) 0.3135(5) 0.2508(3) 0.0852(10) Uani 1 1 d . . .
H12D H 0.9947 0.2221 0.2835 0.128 Uiso 1 1 calc R B .
H12E H 0.9905 0.4268 0.2659 0.128 Uiso 1 1 calc R . .
H12F H 0.9772 0.2939 0.1829 0.128 Uiso 1 1 calc R . .
C13A C 0.90932(16) 0.3464(5) 0.3817(2) 0.0842(10) Uani 1 1 d . . .
H13A H 0.8771 0.4150 0.3874 0.126 Uiso 1 1 calc R B .
H13B H 0.9387 0.4115 0.4085 0.126 Uiso 1 1 calc R . .
H13C H 0.9051 0.2365 0.4156 0.126 Uiso 1 1 calc R . .
F1A F 0.61436(9) -0.0436(4) 0.09551(16) 0.1136(9) Uani 1 1 d . . .
N1A N 0.91994(9) 0.3099(3) 0.28078(18) 0.0653(6) Uani 1 1 d . B .
O1A O 0.80253(9) 0.1308(4) 0.09476(16) 0.0885(8) Uani 1 1 d . B .
O2A O 0.74666(9) 0.1366(4) 0.38805(16) 0.0893(8) Uani 1 1 d D B .
C1B C 0.47814(11) 0.6724(4) 0.4032(2) 0.0568(6) Uani 1 1 d . . .
C2B C 0.43841(12) 0.6583(4) 0.4738(2) 0.0664(7) Uani 1 1 d . . .
H2B H 0.4481 0.6502 0.5379 0.080 Uiso 1 1 calc R . .
C3B C 0.38550(13) 0.6565(4) 0.4489(2) 0.0728(9) Uani 1 1 d . . .
C4B C 0.36805(12) 0.6737(4) 0.3561(3) 0.0743(9) Uani 1 1 d . . .
H4B H 0.3317 0.6738 0.3413 0.089 Uiso 1 1 calc R . .
C5B C 0.40592(11) 0.6907(4) 0.2863(2) 0.0629(7) Uani 1 1 d . . .
C6B C 0.40104(13) 0.7174(5) 0.1797(2) 0.0732(8) Uani 1 1 d . . .
H6B1 H 0.3910 0.8383 0.1644 0.088 Uiso 1 1 calc R . .
H6B2 H 0.3751 0.6366 0.1520 0.088 Uiso 1 1 calc R . .
C7B C 0.45802(14) 0.6756(5) 0.1453(2) 0.0779(9) Uani 1 1 d . . .
H7B H 0.4600 0.5495 0.1289 0.094 Uiso 1 1 calc R . .
C8B C 0.45979(11) 0.6881(4) 0.3092(2) 0.0576(6) Uani 1 1 d . . .
C9B C 0.53551(12) 0.6669(4) 0.4343(2) 0.0586(6) Uani 1 1 d . . .
C10B C 0.57460(11) 0.6085(4) 0.3671(2) 0.0605(7) Uani 1 1 d . . .
H10B H 0.5636 0.5716 0.3067 0.073 Uiso 1 1 calc R . .
C11B C 0.62751(11) 0.6055(4) 0.3889(2) 0.0606(6) Uani 1 1 d . . .
H11B H 0.6368 0.6383 0.4508 0.073 Uiso 1 1 calc R . .
C12B C 0.65638(14) 0.5106(5) 0.2316(2) 0.0822(9) Uani 1 1 d . . .
H12A H 0.6281 0.4243 0.2301 0.123 Uiso 1 1 calc R . .
H12B H 0.6881 0.4612 0.2034 0.123 Uiso 1 1 calc R . .
H12C H 0.6457 0.6138 0.1962 0.123 Uiso 1 1 calc R . .
C13B C 0.72300(13) 0.5931(6) 0.3556(3) 0.0918(11) Uani 1 1 d . . .
H13D H 0.7364 0.6899 0.3180 0.138 Uiso 1 1 calc R . .
H13E H 0.7438 0.4887 0.3428 0.138 Uiso 1 1 calc R . .
H13F H 0.7255 0.6223 0.4223 0.138 Uiso 1 1 calc R . .
C14B C 0.47945(16) 0.7794(7) 0.0648(3) 0.1030(13) Uani 1 1 d . . .
H14G H 0.4750 0.9035 0.0778 0.155 Uiso 1 1 calc R . .
H14H H 0.4605 0.7491 0.0073 0.155 Uiso 1 1 calc R . .
H14I H 0.5168 0.7533 0.0568 0.155 Uiso 1 1 calc R . .
F1B F 0.34836(8) 0.6357(4) 0.51958(17) 0.1072(8) Uani 1 1 d . . .
N1B N 0.66742(10) 0.5603(4) 0.33074(18) 0.0678(6) Uani 1 1 d . . .
O1B O 0.54610(9) 0.7101(4) 0.51758(16) 0.0845(7) Uani 1 1 d . . .
O2B O 0.49184(8) 0.7082(3) 0.23044(14) 0.0715(6) Uani 1 1 d . . .

loop_
_atom_site_aniso_label
_atom_site_aniso_U_11
_atom_site_aniso_U_22
_atom_site_aniso_U_33
_atom_site_aniso_U_23
_atom_site_aniso_U_13
_atom_site_aniso_U_12
C1A 0.0559(15) 0.0658(15) 0.0545(15) 0.0049(13) 0.0010(12) 0.0083(12)
C2A 0.0708(19) 0.0782(19) 0.0547(16) -0.0003(14) -0.0019(14) 0.0020(15)
C3A 0.0675(18) 0.088(2) 0.072(2) 0.0066(16) -0.0115(16) -0.0113(16)
C4A 0.0571(16) 0.085(2) 0.084(2) 0.0092(17) 0.0016(16) -0.0081(14)
C5A 0.0599(17) 0.0805(19) 0.0671(19) 0.0057(15) 0.0112(15) -0.0031(14)
C6A 0.079(2) 0.121(3) 0.074(2) -0.007(2) 0.0192(18) -0.022(2)
C7A 0.081(3) 0.081(4) 0.058(3) -0.002(3) 0.013(3) 0.003(3)
C14A 0.087(4) 0.103(5) 0.061(3) -0.015(4) 0.010(3) -0.004(5)
C7A1 0.076(4) 0.084(5) 0.054(3) -0.001(4) 0.021(3) 0.005(4)
C141 0.090(5) 0.101(6) 0.070(5) 0.005(5) 0.015(4) 0.005(6)
C8A 0.0561(15) 0.0816(19) 0.0537(16) 0.0041(14) 0.0047(13) 0.0002(13)
C9A 0.0568(15) 0.0782(18) 0.0490(15) 0.0063(13) 0.0071(12) 0.0102(13)
C10A 0.0585(15) 0.0689(16) 0.0472(15) -0.0004(12) 0.0057(12) 0.0084(12)
C11A 0.0611(16) 0.0645(15) 0.0489(14) -0.0010(13) 0.0027(12) 0.0046(12)
C12A 0.0618(17) 0.096(2) 0.097(3) -0.011(2) -0.0004(19) -0.0092(16)
C13A 0.099(3) 0.092(2) 0.0621(19) -0.0017(17) -0.0026(19) -0.0097(19)
F1A 0.0949(15) 0.167(2) 0.0794(14) 0.0010(15) -0.0219(12) -0.0432(15)
N1A 0.0640(14) 0.0738(15) 0.0581(14) -0.0033(12) -0.0018(12) -0.0030(11)
O1A 0.0674(14) 0.150(2) 0.0485(12) -0.0057(13) 0.0084(11) -0.0098(13)
O2A 0.0652(13) 0.153(2) 0.0498(12) -0.0035(14) 0.0084(11) -0.0189(14)
C1B 0.0576(15) 0.0613(14) 0.0515(15) 0.0009(12) 0.0007(12) -0.0005(11)
C2B 0.0675(18) 0.0761(18) 0.0555(16) -0.0045(14) 0.0073(14) -0.0018(14)
C3B 0.0615(18) 0.086(2) 0.071(2) -0.0116(17) 0.0176(16) -0.0069(14)
C4B 0.0493(15) 0.083(2) 0.091(2) -0.0174(18) 0.0019(16) -0.0023(14)
C5B 0.0553(15) 0.0659(16) 0.0676(18) -0.0076(14) -0.0047(14) 0.0007(13)
C6B 0.0609(17) 0.090(2) 0.0687(18) -0.0011(17) -0.0163(15) -0.0021(15)
C7B 0.076(2) 0.099(2) 0.0590(18) -0.0022(17) -0.0126(16) -0.0010(18)
C8B 0.0524(14) 0.0633(15) 0.0571(16) -0.0021(12) -0.0007(12) -0.0003(12)
C9B 0.0601(16) 0.0689(16) 0.0468(15) 0.0044(12) -0.0044(12) -0.0030(13)
C10B 0.0575(15) 0.0752(16) 0.0487(16) 0.0019(13) -0.0055(12) -0.0005(12)
C11B 0.0600(16) 0.0674(15) 0.0545(16) 0.0039(13) -0.0058(14) 0.0023(12)
C12B 0.083(2) 0.096(2) 0.067(2) -0.0037(18) 0.0093(17) 0.0183(17)
C13B 0.0556(18) 0.117(3) 0.103(3) -0.007(2) 0.0030(18) 0.0078(18)
C14B 0.097(3) 0.154(4) 0.058(2) 0.016(2) -0.0132(19) -0.008(3)
F1B 0.0766(12) 0.153(2) 0.0921(15) -0.0160(14) 0.0349(12) -0.0115(12)
N1B 0.0589(14) 0.0850(16) 0.0595(15) -0.0024(12) -0.0019(12) 0.0092(11)
O1B 0.0731(13) 0.1307(19) 0.0497(12) -0.0083(12) -0.0070(11) 0.0032(12)
O2B 0.0560(11) 0.1095(16) 0.0490(11) 0.0116(11) -0.0039(9) -0.0021(10)

loop_
_atom_type_symbol
_atom_type_description
_atom_type_scat_dispersion_real
_atom_type_scat_dispersion_imag
_atom_type_scat_source
C C 0.0033 0.0000 'International Tables Vol C Tables 4.2.6.8 and 6.1.1.4'
H H 0.0000 0.0000 'International Tables Vol C Tables 4.2.6.8 and 6.1.1.4'
N N 0.0061 0.0000 'International Tables Vol C Tables 4.2.6.8 and 6.1.1.4'
O O 0.0106 0.0000 'International Tables Vol C Tables 4.2.6.8 and 6.1.1.4'
F F 0.0171 0.0000 'International Tables Vol C Tables 4.2.6.8 and 6.1.1.4'

loop_
_geom_angle_atom_site_label_1
_geom_angle_atom_site_label_2
_geom_angle_atom_site_label_3
_geom_angle
C8A C1A C2A 115.8(3)
C8A C1A C9A 127.3(3)
C2A C1A C9A 116.9(3)
C3A C2A C1A 120.8(3)
C3A C2A H2A 119.6
C1A C2A H2A 119.6
C2A C3A F1A 118.8(3)
C2A C3A C4A 123.4(3)
F1A C3A C4A 117.8(3)
C5A C4A C3A 117.0(3)
C5A C4A H4A 121.5
C3A C4A H4A 121.5
C4A C5A C8A 120.5(3)
C4A C5A C6A 131.2(3)
C8A C5A C6A 108.2(3)
C5A C6A C7A1 103.3(4)
C5A C6A C7A 100.4(3)
C5A C6A H6A1 111.7
C7A1 C6A H6A1 137.7
C7A C6A H6A1 111.7
C5A C6A H6A2 111.7
C7A1 C6A H6A2 77.1
C7A C6A H6A2 111.7
H6A1 C6A H6A2 109.5
O2A C7A C14A 104.7(6)
O2A C7A C6A 101.8(4)
C14A C7A C6A 114.6(6)
O2A C7A H7A 111.7
C14A C7A H7A 111.7
C6A C7A H7A 111.7
C7A C14A H14A 109.5
C7A C14A H14B 109.5
H14A C14A H14B 109.5
C7A C14A H14C 109.5
H14A C14A H14C 109.5
H14B C14A H14C 109.5
C141 C7A1 O2A 99.7(8)
C141 C7A1 C6A 108.2(9)
O2A C7A1 C6A 101.3(5)
C141 C7A1 H7A1 115.2
O2A C7A1 H7A1 115.2
C6A C7A1 H7A1 115.2
C7A1 C141 H14D 109.5
C7A1 C141 H14E 109.5
H14D C141 H14E 109.5
C7A1 C141 H14F 109.5
H14D C141 H14F 109.5
H14E C141 H14F 109.5
O2A C8A C1A 125.7(2)
O2A C8A C5A 111.9(3)
C1A C8A C5A 122.4(3)
O1A C9A C10A 124.0(3)
O1A C9A C1A 117.1(3)
C10A C9A C1A 118.9(2)
C11A C10A C9A 120.3(2)
C11A C10A H10A 119.8
C9A C10A H10A 119.8
N1A C11A C10A 126.7(3)
N1A C11A H11A 116.6
C10A C11A H11A 116.6
N1A C12A H12D 109.5
N1A C12A H12E 109.5
H12D C12A H12E 109.5
N1A C12A H12F 109.5
H12D C12A H12F 109.5
H12E C12A H12F 109.5
N1A C13A H13A 109.5
N1A C13A H13B 109.5
H13A C13A H13B 109.5
N1A C13A H13C 109.5
H13A C13A H13C 109.5
H13B C13A H13C 109.5
C11A N1A C12A 122.4(3)
C11A N1A C13A 120.3(3)
C12A N1A C13A 116.8(3)
C8A O2A C7A 106.1(3)
C8A O2A C7A1 107.4(3)
C8B C1B C2B 115.8(3)
C8B C1B C9B 126.1(2)
C2B C1B C9B 118.1(2)
C3B C2B C1B 120.4(3)
C3B C2B H2B 119.8
C1B C2B H2B 119.8
F1B C3B C2B 118.3(3)
F1B C3B C4B 118.6(3)
C2B C3B C4B 123.1(3)
C5B C4B C3B 117.6(3)
C5B C4B H4B 121.2
C3B C4B H4B 121.2
C4B C5B C8B 120.6(3)
C4B C5B C6B 131.5(3)
C8B C5B C6B 108.0(3)
C5B C6B C7B 102.0(3)
C5B C6B H6B1 111.4
C7B C6B H6B1 111.4
C5B C6B H6B2 111.4
C7B C6B H6B2 111.4
H6B1 C6B H6B2 109.2
C14B C7B O2B 108.5(3)
C14B C7B C6B 117.9(3)
O2B C7B C6B 104.1(3)
C14B C7B H7B 108.7
O2B C7B H7B 108.7
C6B C7B H7B 108.7
O2B C8B C5B 112.4(3)
O2B C8B C1B 125.0(2)
C5B C8B C1B 122.6(3)
O1B C9B C10B 123.7(3)
O1B C9B C1B 118.0(3)
C10B C9B C1B 118.3(2)
C11B C10B C9B 121.7(3)
C11B C10B H10B 119.1
C9B C10B H10B 119.1
N1B C11B C10B 126.7(3)
N1B C11B H11B 116.7
C10B C11B H11B 116.7
N1B C12B H12A 109.5
N1B C12B H12B 109.5
H12A C12B H12B 109.5
N1B C12B H12C 109.5
H12A C12B H12C 109.5
H12B C12B H12C 109.5
N1B C13B H13D 109.5
N1B C13B H13E 109.5
H13D C13B H13E 109.5
N1B C13B H13F 109.5
H13D C13B H13F 109.5
H13E C13B H13F 109.5
C7B C14B H14G 109.5
C7B C14B H14H 109.5
H14G C14B H14H 109.5
C7B C14B H14I 109.5
H14G C14B H14I 109.5
H14H C14B H14I 109.5
C11B N1B C13B 121.8(3)
C11B N1B C12B 120.2(3)
C13B N1B C12B 116.8(3)
C8B O2B C7B 107.1(2)

loop_
_geom_bond_atom_site_label_1
_geom_bond_atom_site_label_2
_geom_bond_distance
C1A C8A 1.388(4)
C1A C2A 1.396(4)
C1A C9A 1.517(4)
C2A C3A 1.363(4)
C2A H2A 0.9300
C3A F1A 1.370(4)
C3A C4A 1.374(5)
C4A C5A 1.366(5)
C4A H4A 0.9300
C5A C8A 1.397(4)
C5A C6A 1.510(5)
C6A C7A1 1.549(9)
C6A C7A 1.567(7)
C6A H6A1 0.9700
C6A H6A2 0.9700
C7A O2A 1.507(6)
C7A C14A 1.508(10)
C7A H7A 0.9800
C14A H14A 0.9600
C14A H14B 0.9600
C14A H14C 0.9600
C7A1 C141 1.500(14)
C7A1 O2A 1.536(7)
C7A1 H7A1 0.9800
C141 H14D 0.9600
C141 H14E 0.9600
C141 H14F 0.9600
C8A O2A 1.369(4)
C9A O1A 1.245(4)
C9A C10A 1.424(4)
C10A C11A 1.362(4)
C10A H10A 0.9300
C11A N1A 1.331(4)
C11A H11A 0.9300
C12A N1A 1.444(4)
C12A H12D 0.9600
C12A H12E 0.9600
C12A H12F 0.9600
C13A N1A 1.461(4)
C13A H13A 0.9600
C13A H13B 0.9600
C13A H13C 0.9600
C1B C8B 1.395(4)
C1B C2B 1.403(4)
C1B C9B 1.498(4)
C2B C3B 1.367(5)
C2B H2B 0.9300
C3B F1B 1.364(4)
C3B C4B 1.374(5)
C4B C5B 1.364(4)
C4B H4B 0.9300
C5B C8B 1.383(4)
C5B C6B 1.508(5)
C6B C7B 1.535(5)
C6B H6B1 0.9700
C6B H6B2 0.9700
C7B C14B 1.471(5)
C7B O2B 1.480(4)
C7B H7B 0.9800
C8B O2B 1.369(3)
C9B O1B 1.237(4)
C9B C10B 1.424(4)
C10B C11B 1.357(4)
C10B H10B 0.9300
C11B N1B 1.330(4)
C11B H11B 0.9300
C12B N1B 1.461(4)
C12B H12A 0.9600
C12B H12B 0.9600
C12B H12C 0.9600
C13B N1B 1.453(4)
C13B H13D 0.9600
C13B H13E 0.9600
C13B H13F 0.9600
C14B H14G 0.9600
C14B H14H 0.9600
C14B H14I 0.9600

loop_
_geom_torsion_atom_site_label_1
_geom_torsion_atom_site_label_2
_geom_torsion_atom_site_label_3
_geom_torsion_atom_site_label_4
_geom_torsion
C8A C1A C2A C3A 1.2(4)
C9A C1A C2A C3A -178.9(3)
C1A C2A C3A F1A 180.0(3)
C1A C2A C3A C4A 0.2(5)
C2A C3A C4A C5A -0.6(5)
F1A C3A C4A C5A 179.6(3)
C3A C4A C5A C8A -0.4(5)
C3A C4A C5A C6A -179.6(4)
C4A C5A C6A C7A1 -164.7(5)
C8A C5A C6A C7A1 16.0(6)
C4A C5A C6A C7A 158.0(4)
C8A C5A C6A C7A -21.3(5)
C5A C6A C7A O2A 31.5(5)
C7A1 C6A C7A O2A -66.9(6)
C5A C6A C7A C14A 143.9(6)
C7A1 C6A C7A C14A 45.5(7)
C5A C6A C7A1 C141 -129.5(8)
C7A C6A C7A1 C141 -40.0(8)
C5A C6A C7A1 O2A -25.2(6)
C7A C6A C7A1 O2A 64.3(6)
C2A C1A C8A O2A 177.5(3)
C9A C1A C8A O2A -2.4(5)
C2A C1A C8A C5A -2.2(4)
C9A C1A C8A C5A 177.9(3)
C4A C5A C8A O2A -177.9(3)
C6A C5A C8A O2A 1.5(4)
C4A C5A C8A C1A 1.8(5)
C6A C5A C8A C1A -178.8(3)
C8A C1A C9A O1A 173.6(3)
C2A C1A C9A O1A -6.3(4)
C8A C1A C9A C10A -6.6(4)
C2A C1A C9A C10A 173.5(3)
O1A C9A C10A C11A -6.6(4)
C1A C9A C10A C11A 173.6(2)
C9A C10A C11A N1A -176.0(3)
C10A C11A N1A C12A 170.3(3)
C10A C11A N1A C13A -0.9(4)
C1A C8A O2A C7A -159.4(4)
C5A C8A O2A C7A 20.3(4)
C1A C8A O2A C7A1 161.4(5)
C5A C8A O2A C7A1 -18.9(5)
C14A C7A O2A C8A -152.2(6)
C6A C7A O2A C8A -32.5(5)
C14A C7A O2A C7A1 -54.4(7)
C6A C7A O2A C7A1 65.3(6)
C141 C7A1 O2A C8A 138.4(7)
C6A C7A1 O2A C8A 27.4(6)
C141 C7A1 O2A C7A 44.4(8)
C6A C7A1 O2A C7A -66.5(7)
C8B C1B C2B C3B 1.4(4)
C9B C1B C2B C3B -177.8(3)
C1B C2B C3B F1B 177.5(3)
C1B C2B C3B C4B -2.2(5)
F1B C3B C4B C5B -178.7(3)
C2B C3B C4B C5B 1.0(5)
C3B C4B C5B C8B 0.8(5)
C3B C4B C5B C6B -177.8(3)
C4B C5B C6B C7B -165.7(3)
C8B C5B C6B C7B 15.5(4)
C5B C6B C7B C14B -144.0(3)
C5B C6B C7B O2B -23.8(3)
C4B C5B C8B O2B -179.5(3)
C6B C5B C8B O2B -0.6(3)
C4B C5B C8B C1B -1.5(5)
C6B C5B C8B C1B 177.4(3)
C2B C1B C8B O2B 178.1(3)
C9B C1B C8B O2B -2.8(4)
C2B C1B C8B C5B 0.3(4)
C9B C1B C8B C5B 179.5(3)
C8B C1B C9B O1B 156.9(3)
C2B C1B C9B O1B -24.0(4)
C8B C1B C9B C10B -24.5(4)
C2B C1B C9B C10B 154.6(3)
O1B C9B C10B C11B -3.7(5)
C1B C9B C10B C11B 177.8(3)
C9B C10B C11B N1B -177.2(3)
C10B C11B N1B C13B 168.3(3)
C10B C11B N1B C12B 1.3(5)
C5B C8B O2B C7B -15.6(3)
C1B C8B O2B C7B 166.4(3)
C14B C7B O2B C8B 151.0(3)
C6B C7B O2B C8B 24.7(3)
